data_4078964
loop_
_publ_author_name
'Reddy, J. Sreedhar'
'Xu, Bao-Hua'
'Mahdi, Tayseer'
'Fr\"ohlich, Roland'
'Kehr, Gerald'
'Stephan, Douglas W.'
'Erker, Gerhard'

_publ_section_title
;
 Alkenylborane-Derived Frustrated Lewis Pairs: Metal-Free Catalytic
 Hydrogenation Reactions of Electron-Deficient Alkenes
;
_journal_issue 15
_journal_name_full Organometallics
_journal_page_first 5638
_journal_paper_doi 10.1021/om3006068
_journal_volume 31
_journal_year 2012
_chemical_formula_sum 'C38 H43 B F15 P'
_chemical_formula_weight 826.50
_chemical_name_systematic
; 
 ? 
;
_space_group_IT_number 14
_symmetry_cell_setting monoclinic
_symmetry_space_group_name_Hall '-P 2yn'
_symmetry_space_group_name_H-M 'P 1 21/n 1'
_atom_sites_solution_hydrogens 'at P and B from difmap, others geom'
_atom_sites_solution_primary direct
_atom_sites_solution_secondary difmap
_audit_creation_method SHELXL-97
_cell_angle_alpha 90.00
_cell_angle_beta 98.306(2)
_cell_angle_gamma 90.00
_cell_formula_units_Z 4
_cell_length_a 13.2049(3)
_cell_length_b 16.7532(4)
_cell_length_c 17.8062(6)
_cell_measurement_reflns_used 6298
_cell_measurement_temperature 223(2)
_cell_measurement_theta_max 68.25
_cell_measurement_theta_min 0.88
_cell_volume 3897.85(18)
_computing_cell_refinement 'Collect (Nonius B.V., 1998)'
_computing_data_collection 'Collect (Nonius B.V., 1998)'
_computing_data_reduction 'Denzo-SMN (Otwinowski & Minor, 1997)'
_computing_molecular_graphics 'XP (BrukerAXS, 2000)'
_computing_publication_material 'SHELXL-97 (Sheldrick, 1997)'
_computing_structure_refinement 'SHELXL-97 (Sheldrick, 1997)'
_computing_structure_solution 'SHELXS-97 (Sheldrick, 1990)'
_diffrn_ambient_temperature 223(2)
_diffrn_measured_fraction_theta_full 0.974
_diffrn_measured_fraction_theta_max 0.974
_diffrn_measurement_device_type 'Nonius KappaCCD APEXII'
_diffrn_measurement_method '\w and \f scans'
_diffrn_radiation_monochromator graphite
_diffrn_radiation_source 'fine-focus sealed tube'
_diffrn_radiation_type CuK\a
_diffrn_radiation_wavelength 1.54178
_diffrn_reflns_av_R_equivalents 0.046
_diffrn_reflns_av_sigmaI/netI 0.0247
_diffrn_reflns_limit_h_max 15
_diffrn_reflns_limit_h_min -15
_diffrn_reflns_limit_k_max 19
_diffrn_reflns_limit_k_min -13
_diffrn_reflns_limit_l_max 20
_diffrn_reflns_limit_l_min -20
_diffrn_reflns_number 27658
_diffrn_reflns_theta_full 67.03
_diffrn_reflns_theta_max 67.03
_diffrn_reflns_theta_min 4.29
_exptl_absorpt_coefficient_mu 1.522
_exptl_absorpt_correction_T_max 0.6840
_exptl_absorpt_correction_T_min 0.5811
_exptl_absorpt_correction_type multi-scan
_exptl_absorpt_process_details 'Denzo (Otwinowski, Borek, Majewski & Minor, 2003)'
_exptl_crystal_colour colourless
_exptl_crystal_density_diffrn 1.408
_exptl_crystal_density_method 'not measured'
_exptl_crystal_description block
_exptl_crystal_F_000 1704
_exptl_crystal_size_max 0.40
_exptl_crystal_size_mid 0.35
_exptl_crystal_size_min 0.27
_refine_diff_density_max 0.216
_refine_diff_density_min -0.304
_refine_diff_density_rms 0.045
_refine_ls_extinction_method none
_refine_ls_goodness_of_fit_ref 1.047
_refine_ls_hydrogen_treatment mixed
_refine_ls_matrix_type full
_refine_ls_number_parameters 513
_refine_ls_number_reflns 6766
_refine_ls_number_restraints 0
_refine_ls_restrained_S_all 1.047
_refine_ls_R_factor_all 0.0466
_refine_ls_R_factor_gt 0.0415
_refine_ls_shift/su_max 0.000
_refine_ls_shift/su_mean 0.000
_refine_ls_structure_factor_coef Fsqd
_refine_ls_weighting_details 'calc w=1/[\s^2^(Fo^2^)+(0.0527P)^2^+1.9041P] where P=(Fo^2^+2Fc^2^)/3'
_refine_ls_weighting_scheme calc
_refine_ls_wR_factor_gt 0.1059
_refine_ls_wR_factor_ref 0.1103
_reflns_number_gt 6024
_reflns_number_total 6766
_reflns_threshold_expression >2sigma(I)
_cod_data_source_file om3006068_si_003.cif
_cod_data_source_block erk6052
_cod_original_sg_symbol_H-M P21/n
_cod_database_code 4078964

loop_
_symmetry_equiv_pos_as_xyz
'x, y, z'
'-x+1/2, y+1/2, -z+1/2'
'-x, -y, -z'
'x-1/2, -y-1/2, z-1/2'

loop_
_atom_site_label
_atom_site_type_symbol
_atom_site_fract_x
_atom_site_fract_y
_atom_site_fract_z
_atom_site_U_iso_or_equiv
_atom_site_adp_type
_atom_site_occupancy
_atom_site_symmetry_multiplicity
_atom_site_calc_flag
_atom_site_refinement_flags
P1 P -0.11022(3) 0.56414(3) 0.21688(3) 0.03385(13) Uani 1 1 d .
H1 H -0.0447(15) 0.6161(12) 0.2066(11) 0.041 Uiso 1 1 d .
C11 C -0.08820(17) 0.54316(13) 0.32102(12) 0.0499(5) Uani 1 1 d .
C12 C -0.0631(2) 0.62289(16) 0.36359(14) 0.0664(7) Uani 1 1 d .
H12A H -0.1230 0.6571 0.3565 0.100 Uiso 1 1 calc R
H12B H -0.0072 0.6492 0.3437 0.100 Uiso 1 1 calc R
H12C H -0.0434 0.6123 0.4173 0.100 Uiso 1 1 calc R
C13 C 0.0061(2) 0.48932(16) 0.34113(16) 0.0698(7) Uani 1 1 d .
H13A H 0.0644 0.5132 0.3221 0.105 Uiso 1 1 calc R
H13B H -0.0077 0.4372 0.3182 0.105 Uiso 1 1 calc R
H13C H 0.0212 0.4836 0.3958 0.105 Uiso 1 1 calc R
C14 C -0.1817(2) 0.50319(17) 0.34716(14) 0.0679(7) Uani 1 1 d .
H14A H -0.1678 0.4930 0.4013 0.102 Uiso 1 1 calc R
H14B H -0.1958 0.4531 0.3203 0.102 Uiso 1 1 calc R
H14C H -0.2406 0.5382 0.3364 0.102 Uiso 1 1 calc R
C21 C -0.08466(15) 0.47723(12) 0.15677(12) 0.0433(5) Uani 1 1 d .
C22 C -0.11852(19) 0.49566(14) 0.07229(13) 0.0554(6) Uani 1 1 d .
H22A H -0.0995 0.4517 0.0418 0.083 Uiso 1 1 calc R
H22B H -0.0853 0.5441 0.0587 0.083 Uiso 1 1 calc R
H22C H -0.1922 0.5028 0.0631 0.083 Uiso 1 1 calc R
C23 C -0.14008(18) 0.40164(12) 0.17834(14) 0.0528(5) Uani 1 1 d .
H23A H -0.1245 0.3575 0.1466 0.079 Uiso 1 1 calc R
H23B H -0.2133 0.4110 0.1708 0.079 Uiso 1 1 calc R
H23C H -0.1173 0.3888 0.2312 0.079 Uiso 1 1 calc R
C24 C 0.03206(17) 0.46399(15) 0.16590(17) 0.0631(7) Uani 1 1 d .
H24A H 0.0559 0.4440 0.2165 0.095 Uiso 1 1 calc R
H24B H 0.0658 0.5142 0.1584 0.095 Uiso 1 1 calc R
H24C H 0.0478 0.4255 0.1286 0.095 Uiso 1 1 calc R
C31 C -0.23263(14) 0.61801(12) 0.18350(12) 0.0410(4) Uani 1 1 d .
C32 C -0.21828(18) 0.66514(14) 0.11176(13) 0.0525(5) Uani 1 1 d .
H32A H -0.2068 0.6283 0.0718 0.079 Uiso 1 1 calc R
H32B H -0.1598 0.7004 0.1229 0.079 Uiso 1 1 calc R
H32C H -0.2792 0.6965 0.0952 0.079 Uiso 1 1 calc R
C33 C -0.32315(16) 0.55938(15) 0.16676(15) 0.0573(6) Uani 1 1 d .
H33A H -0.3859 0.5891 0.1520 0.086 Uiso 1 1 calc R
H33B H -0.3289 0.5283 0.2119 0.086 Uiso 1 1 calc R
H33C H -0.3115 0.5239 0.1258 0.086 Uiso 1 1 calc R
C34 C -0.25674(18) 0.67924(14) 0.24246(14) 0.0561(6) Uani 1 1 d .
H34A H -0.1996 0.7158 0.2539 0.084 Uiso 1 1 calc R
H34B H -0.2681 0.6518 0.2885 0.084 Uiso 1 1 calc R
H34C H -0.3177 0.7089 0.2223 0.084 Uiso 1 1 calc R
B1 B 0.17794(15) 0.71314(12) 0.21845(12) 0.0327(4) Uani 1 1 d .
H1A H 0.1154(15) 0.6618(12) 0.2188(11) 0.039 Uiso 1 1 d .
C1 C 0.29073(13) 0.66867(10) 0.23779(10) 0.0325(4) Uani 1 1 d .
C2 C 0.32289(14) 0.62550(11) 0.29993(11) 0.0367(4) Uani 1 1 d .
C3 C 0.25793(15) 0.61768(12) 0.36296(11) 0.0420(4) Uani 1 1 d .
H3A H 0.2376 0.5617 0.3662 0.050 Uiso 1 1 calc R
H3B H 0.1953 0.6490 0.3492 0.050 Uiso 1 1 calc R
C4 C 0.30897(19) 0.64447(15) 0.44121(12) 0.0546(5) Uani 1 1 d .
H4A H 0.3693 0.6111 0.4571 0.065 Uiso 1 1 calc R
H4B H 0.3322 0.6998 0.4382 0.065 Uiso 1 1 calc R
C5 C 0.2371(3) 0.63875(18) 0.49977(15) 0.0756(8) Uani 1 1 d .
H5A H 0.1803 0.6752 0.4865 0.113 Uiso 1 1 calc R
H5B H 0.2736 0.6528 0.5493 0.113 Uiso 1 1 calc R
H5C H 0.2114 0.5846 0.5011 0.113 Uiso 1 1 calc R
C6 C 0.42493(15) 0.58262(12) 0.31409(12) 0.0420(4) Uani 1 1 d .
H6A H 0.4691 0.6103 0.3549 0.050 Uiso 1 1 calc R
H6B H 0.4576 0.5864 0.2682 0.050 Uiso 1 1 calc R
C7 C 0.41871(16) 0.49456(12) 0.33570(14) 0.0493(5) Uani 1 1 d .
H7A H 0.3794 0.4898 0.3782 0.059 Uiso 1 1 calc R
H7B H 0.3819 0.4652 0.2926 0.059 Uiso 1 1 calc R
C8 C 0.52299(19) 0.45680(15) 0.35804(16) 0.0621(6) Uani 1 1 d .
H8A H 0.5615 0.4597 0.3157 0.093 Uiso 1 1 calc R
H8B H 0.5146 0.4014 0.3716 0.093 Uiso 1 1 calc R
H8C H 0.5596 0.4852 0.4011 0.093 Uiso 1 1 calc R
C41 C 0.15144(13) 0.78202(10) 0.27862(10) 0.0324(4) Uani 1 1 d .
C42 C 0.21961(15) 0.82345(11) 0.33091(11) 0.0378(4) Uani 1 1 d .
F42 F 0.32126(8) 0.81003(7) 0.33613(7) 0.0485(3) Uani 1 1 d .
C43 C 0.19088(18) 0.87976(12) 0.38006(11) 0.0456(5) Uani 1 1 d .
F43 F 0.26214(12) 0.91629(8) 0.43049(7) 0.0640(4) Uani 1 1 d .
C44 C 0.08951(19) 0.89864(13) 0.37825(12) 0.0516(5) Uani 1 1 d .
F44 F 0.06046(14) 0.95331(9) 0.42623(9) 0.0789(5) Uani 1 1 d .
C45 C 0.01828(16) 0.86038(13) 0.32711(13) 0.0476(5) Uani 1 1 d .
F45 F -0.08207(10) 0.87701(9) 0.32407(9) 0.0703(4) Uani 1 1 d .
C46 C 0.05053(14) 0.80421(11) 0.27922(11) 0.0376(4) Uani 1 1 d .
F46 F -0.02451(8) 0.76948(7) 0.22932(7) 0.0480(3) Uani 1 1 d .
C51 C 0.16451(13) 0.75522(11) 0.13432(10) 0.0331(4) Uani 1 1 d .
C52 C 0.09898(14) 0.72726(11) 0.07163(11) 0.0370(4) Uani 1 1 d .
F52 F 0.03695(9) 0.66394(7) 0.07887(7) 0.0520(3) Uani 1 1 d .
C53 C 0.09305(15) 0.75859(13) -0.00022(11) 0.0442(5) Uani 1 1 d .
F53 F 0.02856(10) 0.72791(9) -0.05858(7) 0.0631(4) Uani 1 1 d .
C54 C 0.15479(16) 0.82173(13) -0.01279(11) 0.0469(5) Uani 1 1 d .
F54 F 0.15263(12) 0.85214(10) -0.08316(7) 0.0710(4) Uani 1 1 d .
C55 C 0.21939(15) 0.85346(12) 0.04687(12) 0.0434(5) Uani 1 1 d .
F55 F 0.28025(11) 0.91577(8) 0.03527(8) 0.0633(4) Uani 1 1 d .
C56 C 0.22202(13) 0.82069(11) 0.11802(10) 0.0349(4) Uani 1 1 d .
F56 F 0.28774(8) 0.85473(6) 0.17430(6) 0.0428(3) Uani 1 1 d .
C61 C 0.35641(13) 0.67458(10) 0.17608(10) 0.0331(4) Uani 1 1 d .
C62 C 0.43869(13) 0.72681(11) 0.17868(10) 0.0343(4) Uani 1 1 d .
F62 F 0.47255(8) 0.76622(7) 0.24293(6) 0.0468(3) Uani 1 1 d .
C63 C 0.48671(14) 0.74197(11) 0.11644(11) 0.0383(4) Uani 1 1 d .
F63 F 0.56368(9) 0.79575(7) 0.12113(7) 0.0524(3) Uani 1 1 d .
C64 C 0.45579(16) 0.70333(12) 0.04911(11) 0.0430(5) Uani 1 1 d .
F64 F 0.50270(11) 0.71848(9) -0.01149(7) 0.0654(4) Uani 1 1 d .
C65 C 0.37784(16) 0.64883(13) 0.04478(11) 0.0440(5) Uani 1 1 d .
F65 F 0.34678(11) 0.61060(9) -0.02079(7) 0.0688(4) Uani 1 1 d .
C66 C 0.32987(14) 0.63567(11) 0.10747(11) 0.0375(4) Uani 1 1 d .
F66 F 0.25116(9) 0.58390(7) 0.09971(7) 0.0530(3) Uani 1 1 d .

loop_
_atom_site_aniso_label
_atom_site_aniso_U_11
_atom_site_aniso_U_22
_atom_site_aniso_U_33
_atom_site_aniso_U_23
_atom_site_aniso_U_13
_atom_site_aniso_U_12
P1 0.0294(2) 0.0334(2) 0.0388(3) 0.00428(19) 0.00501(18) -0.00055(18)
C11 0.0560(13) 0.0519(12) 0.0402(11) 0.0090(9) 0.0011(9) -0.0079(10)
C12 0.0856(18) 0.0646(15) 0.0448(13) -0.0019(11) -0.0045(12) -0.0102(14)
C13 0.0682(16) 0.0617(15) 0.0704(17) 0.0184(13) -0.0208(13) -0.0031(13)
C14 0.0817(18) 0.0740(17) 0.0513(14) 0.0152(12) 0.0202(13) -0.0157(14)
C21 0.0408(10) 0.0361(10) 0.0539(12) -0.0008(9) 0.0101(9) 0.0050(8)
C22 0.0676(15) 0.0499(12) 0.0507(13) -0.0061(10) 0.0154(11) -0.0007(11)
C23 0.0549(13) 0.0367(11) 0.0669(15) -0.0003(10) 0.0092(11) -0.0013(9)
C24 0.0453(12) 0.0563(14) 0.0903(19) 0.0010(13) 0.0188(12) 0.0111(11)
C31 0.0331(9) 0.0403(10) 0.0495(12) 0.0026(9) 0.0060(8) 0.0051(8)
C32 0.0543(12) 0.0474(12) 0.0535(13) 0.0089(10) 0.0005(10) 0.0109(10)
C33 0.0344(10) 0.0575(14) 0.0778(16) 0.0030(12) 0.0005(10) 0.0000(10)
C34 0.0501(12) 0.0542(13) 0.0667(15) -0.0035(11) 0.0170(11) 0.0106(10)
B1 0.0318(10) 0.0332(10) 0.0335(11) -0.0020(8) 0.0064(8) -0.0035(8)
C1 0.0321(9) 0.0328(9) 0.0332(9) -0.0028(7) 0.0069(7) -0.0040(7)
C2 0.0336(9) 0.0377(10) 0.0395(10) 0.0026(8) 0.0071(8) -0.0024(8)
C3 0.0422(10) 0.0428(11) 0.0428(11) 0.0085(9) 0.0124(9) 0.0016(9)
C4 0.0651(14) 0.0558(13) 0.0441(12) 0.0048(10) 0.0125(10) -0.0008(11)
C5 0.105(2) 0.0741(18) 0.0546(15) -0.0046(13) 0.0357(15) -0.0038(16)
C6 0.0363(10) 0.0445(11) 0.0456(11) 0.0087(9) 0.0072(8) 0.0003(8)
C7 0.0455(11) 0.0414(11) 0.0607(13) 0.0044(10) 0.0072(10) 0.0029(9)
C8 0.0562(14) 0.0498(13) 0.0767(17) 0.0062(12) -0.0019(12) 0.0108(11)
C41 0.0362(9) 0.0319(9) 0.0305(9) 0.0036(7) 0.0093(7) -0.0010(7)
C42 0.0428(10) 0.0359(10) 0.0354(10) 0.0027(8) 0.0077(8) -0.0031(8)
F42 0.0400(6) 0.0483(7) 0.0546(7) -0.0066(5) -0.0016(5) -0.0059(5)
C43 0.0658(13) 0.0388(10) 0.0328(10) -0.0023(8) 0.0094(9) -0.0078(10)
F43 0.0898(10) 0.0560(8) 0.0438(7) -0.0145(6) 0.0012(7) -0.0154(7)
C44 0.0760(15) 0.0395(11) 0.0453(12) -0.0051(9) 0.0291(11) 0.0012(11)
F44 0.1083(12) 0.0612(9) 0.0774(10) -0.0270(8) 0.0471(9) 0.0019(8)
C45 0.0497(12) 0.0439(11) 0.0546(13) 0.0024(10) 0.0253(10) 0.0069(9)
F45 0.0548(8) 0.0684(9) 0.0954(11) -0.0048(8) 0.0368(8) 0.0169(7)
C46 0.0392(10) 0.0366(10) 0.0386(10) 0.0022(8) 0.0109(8) -0.0008(8)
F46 0.0335(6) 0.0502(7) 0.0596(7) -0.0042(6) 0.0044(5) 0.0000(5)
C51 0.0304(9) 0.0343(9) 0.0355(10) -0.0022(8) 0.0076(7) 0.0041(7)
C52 0.0316(9) 0.0393(10) 0.0406(10) -0.0034(8) 0.0061(8) -0.0002(8)
F52 0.0478(6) 0.0559(7) 0.0508(7) -0.0079(6) 0.0016(5) -0.0170(6)
C53 0.0392(10) 0.0568(12) 0.0349(10) -0.0068(9) -0.0006(8) 0.0076(9)
F53 0.0584(8) 0.0852(10) 0.0407(7) -0.0118(6) -0.0101(6) 0.0021(7)
C54 0.0491(11) 0.0575(13) 0.0344(11) 0.0111(9) 0.0074(9) 0.0116(10)
F54 0.0761(9) 0.0960(11) 0.0400(7) 0.0233(7) 0.0055(6) 0.0062(8)
C55 0.0435(11) 0.0410(11) 0.0476(12) 0.0088(9) 0.0130(9) 0.0015(9)
F55 0.0710(9) 0.0570(8) 0.0637(8) 0.0192(6) 0.0164(7) -0.0130(7)
C56 0.0329(9) 0.0361(10) 0.0361(10) -0.0017(8) 0.0060(7) 0.0032(8)
F56 0.0436(6) 0.0404(6) 0.0435(6) -0.0017(5) 0.0034(5) -0.0097(5)
C61 0.0310(9) 0.0309(9) 0.0380(10) 0.0007(7) 0.0070(7) 0.0021(7)
C62 0.0310(9) 0.0349(9) 0.0373(10) -0.0022(8) 0.0060(7) 0.0016(7)
F62 0.0396(6) 0.0570(7) 0.0437(6) -0.0121(5) 0.0064(5) -0.0120(5)
C63 0.0327(9) 0.0342(9) 0.0501(11) 0.0022(8) 0.0137(8) -0.0008(8)
F63 0.0420(6) 0.0504(7) 0.0693(8) -0.0007(6) 0.0227(6) -0.0111(5)
C64 0.0465(11) 0.0470(11) 0.0393(11) 0.0024(9) 0.0192(9) 0.0044(9)
F64 0.0759(9) 0.0766(9) 0.0517(8) -0.0001(7) 0.0370(7) -0.0067(7)
C65 0.0484(11) 0.0479(11) 0.0370(11) -0.0082(9) 0.0111(9) 0.0022(9)
F65 0.0797(9) 0.0841(10) 0.0456(7) -0.0260(7) 0.0192(7) -0.0163(8)
C66 0.0344(9) 0.0349(10) 0.0443(11) -0.0056(8) 0.0092(8) -0.0035(8)
F66 0.0513(7) 0.0501(7) 0.0599(8) -0.0188(6) 0.0159(6) -0.0174(6)

loop_
_atom_type_symbol
_atom_type_description
_atom_type_scat_dispersion_real
_atom_type_scat_dispersion_imag
_atom_type_scat_source
C C 0.0181 0.0091 'International Tables Vol C Tables 4.2.6.8 and 6.1.1.4'
H H 0.0000 0.0000 'International Tables Vol C Tables 4.2.6.8 and 6.1.1.4'
B B 0.0090 0.0039 'International Tables Vol C Tables 4.2.6.8 and 6.1.1.4'
F F 0.0727 0.0534 'International Tables Vol C Tables 4.2.6.8 and 6.1.1.4'
P P 0.2955 0.4335 'International Tables Vol C Tables 4.2.6.8 and 6.1.1.4'

loop_
_geom_angle_atom_site_label_1
_geom_angle_atom_site_label_2
_geom_angle_atom_site_label_3
_geom_angle
C21 P1 C11 114.04(10)
C21 P1 C31 114.42(9)
C11 P1 C31 114.16(10)
C21 P1 H1 105.7(9)
C11 P1 H1 105.2(9)
C31 P1 H1 101.5(9)
C14 C11 C13 109.5(2)
C14 C11 C12 110.6(2)
C13 C11 C12 106.5(2)
C14 C11 P1 111.50(16)
C13 C11 P1 110.25(17)
C12 C11 P1 108.38(15)
C11 C12 H12A 109.5
C11 C12 H12B 109.5
H12A C12 H12B 109.5
C11 C12 H12C 109.5
H12A C12 H12C 109.5
H12B C12 H12C 109.5
C11 C13 H13A 109.5
C11 C13 H13B 109.5
H13A C13 H13B 109.5
C11 C13 H13C 109.5
H13A C13 H13C 109.5
H13B C13 H13C 109.5
C11 C14 H14A 109.5
C11 C14 H14B 109.5
H14A C14 H14B 109.5
C11 C14 H14C 109.5
H14A C14 H14C 109.5
H14B C14 H14C 109.5
C22 C21 C23 109.14(18)
C22 C21 C24 106.08(19)
C23 C21 C24 111.06(18)
C22 C21 P1 110.69(14)
C23 C21 P1 111.52(15)
C24 C21 P1 108.21(15)
C21 C22 H22A 109.5
C21 C22 H22B 109.5
H22A C22 H22B 109.5
C21 C22 H22C 109.5
H22A C22 H22C 109.5
H22B C22 H22C 109.5
C21 C23 H23A 109.5
C21 C23 H23B 109.5
H23A C23 H23B 109.5
C21 C23 H23C 109.5
H23A C23 H23C 109.5
H23B C23 H23C 109.5
C21 C24 H24A 109.5
C21 C24 H24B 109.5
H24A C24 H24B 109.5
C21 C24 H24C 109.5
H24A C24 H24C 109.5
H24B C24 H24C 109.5
C34 C31 C32 106.75(17)
C34 C31 C33 109.06(18)
C32 C31 C33 110.59(18)
C34 C31 P1 111.12(15)
C32 C31 P1 107.89(13)
C33 C31 P1 111.34(14)
C31 C32 H32A 109.5
C31 C32 H32B 109.5
H32A C32 H32B 109.5
C31 C32 H32C 109.5
H32A C32 H32C 109.5
H32B C32 H32C 109.5
C31 C33 H33A 109.5
C31 C33 H33B 109.5
H33A C33 H33B 109.5
C31 C33 H33C 109.5
H33A C33 H33C 109.5
H33B C33 H33C 109.5
C31 C34 H34A 109.5
C31 C34 H34B 109.5
H34A C34 H34B 109.5
C31 C34 H34C 109.5
H34A C34 H34C 109.5
H34B C34 H34C 109.5
C51 B1 C41 106.72(14)
C51 B1 C1 110.99(14)
C41 B1 C1 116.69(15)
C51 B1 H1A 109.3(10)
C41 B1 H1A 106.8(10)
C1 B1 H1A 106.1(10)
C2 C1 C61 119.58(16)
C2 C1 B1 125.68(16)
C61 C1 B1 114.59(15)
C1 C2 C3 120.90(17)
C1 C2 C6 124.20(17)
C3 C2 C6 114.89(16)
C2 C3 C4 115.40(17)
C2 C3 H3A 108.4
C4 C3 H3A 108.4
C2 C3 H3B 108.4
C4 C3 H3B 108.4
H3A C3 H3B 107.5
C5 C4 C3 111.9(2)
C5 C4 H4A 109.2
C3 C4 H4A 109.2
C5 C4 H4B 109.2
C3 C4 H4B 109.2
H4A C4 H4B 107.9
C4 C5 H5A 109.5
C4 C5 H5B 109.5
H5A C5 H5B 109.5
C4 C5 H5C 109.5
H5A C5 H5C 109.5
H5B C5 H5C 109.5
C2 C6 C7 114.85(16)
C2 C6 H6A 108.6
C7 C6 H6A 108.6
C2 C6 H6B 108.6
C7 C6 H6B 108.6
H6A C6 H6B 107.5
C8 C7 C6 112.88(18)
C8 C7 H7A 109.0
C6 C7 H7A 109.0
C8 C7 H7B 109.0
C6 C7 H7B 109.0
H7A C7 H7B 107.8
C7 C8 H8A 109.5
C7 C8 H8B 109.5
H8A C8 H8B 109.5
C7 C8 H8C 109.5
H8A C8 H8C 109.5
H8B C8 H8C 109.5
C42 C41 C46 113.15(17)
C42 C41 B1 127.62(16)
C46 C41 B1 119.23(16)
F42 C42 C43 115.63(17)
F42 C42 C41 120.39(16)
C43 C42 C41 123.98(19)
F43 C43 C44 119.69(19)
F43 C43 C42 120.3(2)
C44 C43 C42 120.0(2)
F44 C44 C45 120.6(2)
F44 C44 C43 120.6(2)
C45 C44 C43 118.80(19)
F45 C45 C44 120.44(19)
F45 C45 C46 120.4(2)
C44 C45 C46 119.14(19)
F46 C46 C45 115.76(17)
F46 C46 C41 119.37(16)
C45 C46 C41 124.87(19)
C56 C51 C52 113.19(17)
C56 C51 B1 122.66(16)
C52 C51 B1 124.07(16)
F52 C52 C53 115.64(17)
F52 C52 C51 120.05(17)
C53 C52 C51 124.30(18)
F53 C53 C54 119.49(18)
F53 C53 C52 121.14(19)
C54 C53 C52 119.37(18)
F54 C54 C55 120.1(2)
F54 C54 C53 120.58(19)
C55 C54 C53 119.35(18)
F55 C55 C54 119.91(18)
F55 C55 C56 120.81(19)
C54 C55 C56 119.28(18)
F56 C56 C55 116.21(16)
F56 C56 C51 119.32(16)
C55 C56 C51 124.45(18)
C66 C61 C62 115.01(16)
C66 C61 C1 121.10(16)
C62 C61 C1 123.32(16)
F62 C62 C63 117.40(16)
F62 C62 C61 120.08(16)
C63 C62 C61 122.51(17)
F63 C63 C64 119.65(17)
F63 C63 C62 120.16(18)
C64 C63 C62 120.18(17)
F64 C64 C65 120.70(19)
F64 C64 C63 119.94(18)
C65 C64 C63 119.35(17)
F65 C65 C64 119.97(18)
F65 C65 C66 120.63(18)
C64 C65 C66 119.37(18)
F66 C66 C65 117.28(17)
F66 C66 C61 119.18(16)
C65 C66 C61 123.50(17)

loop_
_geom_bond_atom_site_label_1
_geom_bond_atom_site_label_2
_geom_bond_distance
P1 C21 1.867(2)
P1 C11 1.868(2)
P1 C31 1.8717(19)
P1 H1 1.26(2)
C11 C14 1.535(3)
C11 C13 1.538(3)
C11 C12 1.548(3)
C12 H12A 0.9700
C12 H12B 0.9700
C12 H12C 0.9700
C13 H13A 0.9700
C13 H13B 0.9700
C13 H13C 0.9700
C14 H14A 0.9700
C14 H14B 0.9700
C14 H14C 0.9700
C21 C22 1.537(3)
C21 C23 1.539(3)
C21 C24 1.542(3)
C22 H22A 0.9700
C22 H22B 0.9700
C22 H22C 0.9700
C23 H23A 0.9700
C23 H23B 0.9700
C23 H23C 0.9700
C24 H24A 0.9700
C24 H24B 0.9700
C24 H24C 0.9700
C31 C34 1.534(3)
C31 C32 1.537(3)
C31 C33 1.542(3)
C32 H32A 0.9700
C32 H32B 0.9700
C32 H32C 0.9700
C33 H33A 0.9700
C33 H33B 0.9700
C33 H33C 0.9700
C34 H34A 0.9700
C34 H34B 0.9700
C34 H34C 0.9700
B1 C51 1.642(3)
B1 C41 1.646(3)
B1 C1 1.656(3)
B1 H1A 1.19(2)
C1 C2 1.339(3)
C1 C61 1.498(2)
C2 C3 1.514(3)
C2 C6 1.516(3)
C3 C4 1.525(3)
C3 H3A 0.9800
C3 H3B 0.9800
C4 C5 1.511(3)
C4 H4A 0.9800
C4 H4B 0.9800
C5 H5A 0.9700
C5 H5B 0.9700
C5 H5C 0.9700
C6 C7 1.530(3)
C6 H6A 0.9800
C6 H6B 0.9800
C7 C8 1.515(3)
C7 H7A 0.9800
C7 H7B 0.9800
C8 H8A 0.9700
C8 H8B 0.9700
C8 H8C 0.9700
C41 C42 1.384(3)
C41 C46 1.385(3)
C42 F42 1.351(2)
C42 C43 1.377(3)
C43 F43 1.350(2)
C43 C44 1.371(3)
C44 F44 1.346(2)
C44 C45 1.370(3)
C45 F45 1.348(2)
C45 C46 1.378(3)
C46 F46 1.362(2)
C51 C56 1.388(3)
C51 C52 1.391(3)
C52 F52 1.358(2)
C52 C53 1.375(3)
C53 F53 1.347(2)
C53 C54 1.374(3)
C54 F54 1.349(2)
C54 C55 1.370(3)
C55 F55 1.351(2)
C55 C56 1.377(3)
C56 F56 1.353(2)
C61 C66 1.384(3)
C61 C62 1.391(3)
C62 F62 1.341(2)
C62 C63 1.378(3)
C63 F63 1.352(2)
C63 C64 1.372(3)
C64 F64 1.344(2)
C64 C65 1.370(3)
C65 F65 1.343(2)
C65 C66 1.379(3)
C66 F66 1.345(2)

loop_
_geom_torsion_atom_site_label_1
_geom_torsion_atom_site_label_2
_geom_torsion_atom_site_label_3
_geom_torsion_atom_site_label_4
_geom_torsion
C21 P1 C11 C14 -83.5(2)
C31 P1 C11 C14 50.6(2)
C21 P1 C11 C13 38.29(19)
C31 P1 C11 C13 172.42(15)
C21 P1 C11 C12 154.45(16)
C31 P1 C11 C12 -71.42(19)
C11 P1 C21 C22 172.21(14)
C31 P1 C21 C22 38.20(18)
C11 P1 C21 C23 50.49(18)
C31 P1 C21 C23 -83.52(17)
C11 P1 C21 C24 -71.95(18)
C31 P1 C21 C24 154.04(15)
C21 P1 C31 C34 170.57(14)
C11 P1 C31 C34 36.62(18)
C21 P1 C31 C32 -72.73(16)
C11 P1 C31 C32 153.32(14)
C21 P1 C31 C33 48.79(18)
C11 P1 C31 C33 -85.16(18)
C51 B1 C1 C2 -176.24(17)
C41 B1 C1 C2 61.2(2)
C51 B1 C1 C61 -0.6(2)
C41 B1 C1 C61 -123.14(17)
C61 C1 C2 C3 -179.41(17)
B1 C1 C2 C3 -4.0(3)
C61 C1 C2 C6 1.8(3)
B1 C1 C2 C6 177.18(17)
C1 C2 C3 C4 -122.9(2)
C6 C2 C3 C4 56.0(2)
C2 C3 C4 C5 177.0(2)
C1 C2 C6 C7 -128.8(2)
C3 C2 C6 C7 52.3(2)
C2 C6 C7 C8 -173.40(19)
C51 B1 C41 C42 -105.0(2)
C1 B1 C41 C42 19.7(3)
C51 B1 C41 C46 74.3(2)
C1 B1 C41 C46 -160.97(16)
C46 C41 C42 F42 -178.43(16)
B1 C41 C42 F42 0.9(3)
C46 C41 C42 C43 1.4(3)
B1 C41 C42 C43 -179.18(18)
F42 C42 C43 F43 -1.5(3)
C41 C42 C43 F43 178.60(17)
F42 C42 C43 C44 178.85(18)
C41 C42 C43 C44 -1.0(3)
F43 C43 C44 F44 0.1(3)
C42 C43 C44 F44 179.70(18)
F43 C43 C44 C45 -179.42(19)
C42 C43 C44 C45 0.2(3)
F44 C44 C45 F45 0.1(3)
C43 C44 C45 F45 179.55(19)
F44 C44 C45 C46 -179.46(19)
C43 C44 C45 C46 0.0(3)
F45 C45 C46 F46 1.3(3)
C44 C45 C46 F46 -179.18(18)
F45 C45 C46 C41 -179.00(18)
C44 C45 C46 C41 0.5(3)
C42 C41 C46 F46 178.49(15)
B1 C41 C46 F46 -0.9(3)
C42 C41 C46 C45 -1.2(3)
B1 C41 C46 C45 179.37(18)
C41 B1 C51 C56 60.4(2)
C1 B1 C51 C56 -67.8(2)
C41 B1 C51 C52 -122.91(18)
C1 B1 C51 C52 108.95(19)
C56 C51 C52 F52 -179.32(15)
B1 C51 C52 F52 3.7(3)
C56 C51 C52 C53 2.1(3)
B1 C51 C52 C53 -174.88(18)
F52 C52 C53 F53 0.6(3)
C51 C52 C53 F53 179.22(17)
F52 C52 C53 C54 -178.68(17)
C51 C52 C53 C54 -0.1(3)
F53 C53 C54 F54 -1.2(3)
C52 C53 C54 F54 178.08(18)
F53 C53 C54 C55 179.19(18)
C52 C53 C54 C55 -1.5(3)
F54 C54 C55 F55 0.6(3)
C53 C54 C55 F55 -179.77(18)
F54 C54 C55 C56 -178.75(18)
C53 C54 C55 C56 0.8(3)
F55 C55 C56 F56 0.4(3)
C54 C55 C56 F56 179.79(17)
F55 C55 C56 C51 -177.90(17)
C54 C55 C56 C51 1.5(3)
C52 C51 C56 F56 178.90(15)
B1 C51 C56 F56 -4.0(2)
C52 C51 C56 C55 -2.8(3)
B1 C51 C56 C55 174.22(17)
C2 C1 C61 C66 108.0(2)
B1 C1 C61 C66 -68.0(2)
C2 C1 C61 C62 -81.1(2)
B1 C1 C61 C62 102.9(2)
C66 C61 C62 F62 -178.37(16)
C1 C61 C62 F62 10.2(3)
C66 C61 C62 C63 3.3(3)
C1 C61 C62 C63 -168.06(17)
F62 C62 C63 F63 -1.1(3)
C61 C62 C63 F63 177.28(16)
F62 C62 C63 C64 179.79(17)
C61 C62 C63 C64 -1.9(3)
F63 C63 C64 F64 0.7(3)
C62 C63 C64 F64 179.82(18)
F63 C63 C64 C65 179.92(18)
C62 C63 C64 C65 -0.9(3)
F64 C64 C65 F65 -0.8(3)
C63 C64 C65 F65 179.96(19)
F64 C64 C65 C66 -178.76(19)
C63 C64 C65 C66 2.0(3)
F65 C65 C66 F66 -0.5(3)
C64 C65 C66 F66 177.50(18)
F65 C65 C66 C61 -178.31(18)
C64 C65 C66 C61 -0.3(3)
C62 C61 C66 F66 179.95(16)
C1 C61 C66 F66 -8.4(3)
C62 C61 C66 C65 -2.2(3)
C1 C61 C66 C65 169.37(18)
